data_4069670
loop_
_publ_author_name
'Renfrew, Anna K.'
'Phillips, Andrew D.'
'Tapavicza, Enrico'
'Scopelliti, Rosario'
'Rothlisberger, Ursula'
'Dyson, Paul J.'

_publ_section_title
;
 Tuning the Efficacy of Ruthenium(II)-Arene (RAPTA) Antitumor Compounds
 with Fluorinated Arene Ligands
;
_journal_issue 17
_journal_name_full Organometallics
_journal_page_first 5061
_journal_paper_doi 10.1021/om900345n
_journal_volume 28
_journal_year 2009
_chemical_formula_moiety 'C13 H19 Cl2 F N3 P Ru'
_chemical_formula_sum 'C13 H19 Cl2 F N3 P Ru'
_chemical_formula_weight 439.25
_chemical_name_common 1,4-(CH3)C6H4FRu(Cl2)PTA
_chemical_name_systematic
; 
 ? 
;
_space_group_IT_number 2
_symmetry_cell_setting triclinic
_symmetry_space_group_name_Hall '-P 1'
_symmetry_space_group_name_H-M 'P -1'
_atom_sites_solution_hydrogens geom
_atom_sites_solution_primary direct
_atom_sites_solution_secondary difmap
_audit_creation_method SHELXL-97
_cell_angle_alpha 110.878(4)
_cell_angle_beta 94.109(3)
_cell_angle_gamma 94.542(3)
_cell_formula_units_Z 2
_cell_length_a 7.0518(3)
_cell_length_b 10.8932(5)
_cell_length_c 10.9145(5)
_cell_measurement_reflns_used 4950
_cell_measurement_temperature 140(2)
_cell_measurement_theta_max 28.2476
_cell_measurement_theta_min 2.9082
_cell_volume 776.40(6)
_computing_cell_refinement
;
CrysAlis RED, Oxford Diffraction Ltd.,
Version 1.171.32.24 (release 21-04-2008 CrysAlis171 .NET)
(compiled Apr 21 2008,18:23:10)
;
_computing_data_collection
;
CrysAlis CCD, Oxford Diffraction Ltd.,
Version 1.171.32.24 (release 21-04-2008 CrysAlis171 .NET)
(compiled Apr 21 2008,18:23:10)
;
_computing_data_reduction
;
CrysAlis RED, Oxford Diffraction Ltd.,
Version 1.171.32.24 (release 21-04-2008 CrysAlis171 .NET)
(compiled Apr 21 2008,18:23:10)
;
_computing_molecular_graphics 'Diamond 3.0f(Brandenburg, 2006)'
_computing_publication_material 'WINGX (Farrugia, 1999)'
_computing_structure_refinement 'SHELXL-97 (Sheldrick, 1997)'
_computing_structure_solution 'SHELXS-97 (Sheldrick, 1990)'
_diffrn_ambient_temperature 140(2)
_diffrn_detector 'Oxford Diffraction Sapphire CCD'
_diffrn_detector_area_resol_mean 8.2812
_diffrn_measured_fraction_theta_full 0.864
_diffrn_measured_fraction_theta_max 0.864
_diffrn_measurement_device_type 'Kuma KM4'
_diffrn_measurement_method '\F and \W scans'
_diffrn_radiation_monochromator graphite
_diffrn_radiation_source 'Kuma (Mo) X-ray Source'
_diffrn_radiation_type MoK\a
_diffrn_radiation_wavelength 0.71073
_diffrn_reflns_av_R_equivalents 0.0109
_diffrn_reflns_av_sigmaI/netI 0.0106
_diffrn_reflns_limit_h_max 8
_diffrn_reflns_limit_h_min -8
_diffrn_reflns_limit_k_max 12
_diffrn_reflns_limit_k_min -12
_diffrn_reflns_limit_l_max 10
_diffrn_reflns_limit_l_min -12
_diffrn_reflns_number 4639
_diffrn_reflns_theta_full 25.00
_diffrn_reflns_theta_max 25.00
_diffrn_reflns_theta_min 3.32
_exptl_absorpt_coefficient_mu 1.463
_exptl_absorpt_correction_T_max 0.772
_exptl_absorpt_correction_T_min 0.684
_exptl_absorpt_correction_type multi-scan
_exptl_absorpt_process_details
;
CrysAlis RED, Oxford Diffraction Ltd.,
Version 1.171.32.24 (release 21-04-2008 CrysAlis171 .NET)
(compiled Apr 21 2008,18:23:10)
Empirical absorption correction using spherical harmonics,
implemented in SCALE3 ABSPACK scaling algorithm.
;
_exptl_crystal_colour orange
_exptl_crystal_density_diffrn 1.879
_exptl_crystal_density_method 'not measured'
_exptl_crystal_description prism
_exptl_crystal_F_000 440
_exptl_crystal_size_max 0.41
_exptl_crystal_size_mid 0.35
_exptl_crystal_size_min 0.18
_refine_diff_density_max 0.243
_refine_diff_density_min -0.307
_refine_diff_density_rms 0.052
_refine_ls_extinction_method none
_refine_ls_goodness_of_fit_ref 1.053
_refine_ls_hydrogen_treatment constr
_refine_ls_matrix_type full
_refine_ls_number_parameters 191
_refine_ls_number_reflns 2346
_refine_ls_number_restraints 0
_refine_ls_restrained_S_all 1.053
_refine_ls_R_factor_all 0.0160
_refine_ls_R_factor_gt 0.0150
_refine_ls_shift/su_max 0.001
_refine_ls_shift/su_mean 0.000
_refine_ls_structure_factor_coef Fsqd
_refine_ls_weighting_details 'calc w=1/[\s^2^(Fo^2^)+(0.0224P)^2^+0.5208P] where P=(Fo^2^+2Fc^2^)/3'
_refine_ls_weighting_scheme calc
_refine_ls_wR_factor_gt 0.0387
_refine_ls_wR_factor_ref 0.0392
_reflns_number_gt 2239
_reflns_number_total 2346
_reflns_threshold_expression I>2/s(I)
_cod_data_source_file om900345n_si_001.cif
_cod_data_source_block pd484
_cod_database_code 4069670

loop_
_symmetry_equiv_pos_as_xyz
'x, y, z'
'-x, -y, -z'

loop_
_atom_site_label
_atom_site_type_symbol
_atom_site_fract_x
_atom_site_fract_y
_atom_site_fract_z
_atom_site_U_iso_or_equiv
_atom_site_adp_type
_atom_site_occupancy
_atom_site_symmetry_multiplicity
_atom_site_calc_flag
_atom_site_refinement_flags
Ru1 Ru 0.31768(2) 0.863946(13) 0.641173(15) 0.01007(6) Uani 1 1 d .
Cl1 Cl 0.57195(7) 0.99068(4) 0.80887(5) 0.01757(11) Uani 1 1 d .
Cl2 Cl 0.54884(7) 0.72105(4) 0.53491(5) 0.01725(11) Uani 1 1 d .
P1 P 0.29356(7) 0.72442(4) 0.75652(5) 0.01123(11) Uani 1 1 d .
F1 F 0.19013(18) 0.73858(12) 0.33233(12) 0.0274(3) Uani 1 1 d .
N1 N 0.1276(2) 0.64901(15) 0.94342(17) 0.0169(4) Uani 1 1 d .
N2 N 0.1889(2) 0.46978(15) 0.73951(17) 0.0161(4) Uani 1 1 d .
N3 N 0.4586(2) 0.59706(15) 0.90589(17) 0.0165(4) Uani 1 1 d .
C1 C 0.1331(3) 0.75467(18) 0.8882(2) 0.0154(4) Uani 1 1 d .
H1A H 0.1777 0.8407 0.9594 0.019 Uiso 1 1 calc R
H1B H 0.0023 0.7597 0.8520 0.019 Uiso 1 1 calc R
C2 C 0.2006(3) 0.55187(18) 0.6579(2) 0.0150(4) Uani 1 1 d .
H2A H 0.0717 0.5494 0.6141 0.018 Uiso 1 1 calc R
H2B H 0.2853 0.5148 0.5883 0.018 Uiso 1 1 calc R
C3 C 0.5071(3) 0.69625(19) 0.8466(2) 0.0173(4) Uani 1 1 d .
H3A H 0.6049 0.6654 0.7852 0.021 Uiso 1 1 calc R
H3B H 0.5620 0.7805 0.9169 0.021 Uiso 1 1 calc R
C4 C 0.3775(3) 0.46894(18) 0.8046(2) 0.0181(4) Uani 1 1 d .
H4A H 0.4673 0.4413 0.7367 0.022 Uiso 1 1 calc R
H4B H 0.3677 0.4019 0.8464 0.022 Uiso 1 1 calc R
C5 C 0.3182(3) 0.64162(19) 1.0018(2) 0.0188(4) Uani 1 1 d .
H5A H 0.3059 0.5803 1.0501 0.023 Uiso 1 1 calc R
H5B H 0.3681 0.7301 1.0668 0.023 Uiso 1 1 calc R
C6 C 0.0584(3) 0.51959(19) 0.8414(2) 0.0188(4) Uani 1 1 d .
H6A H -0.0665 0.5261 0.7979 0.023 Uiso 1 1 calc R
H6B H 0.0368 0.4544 0.8845 0.023 Uiso 1 1 calc R
C8 C 0.1631(3) 0.82968(19) 0.4491(2) 0.0170(4) Uani 1 1 d .
C9 C 0.2653(3) 0.95687(19) 0.4865(2) 0.0168(4) Uani 1 1 d .
H9 H 0.3442 0.9788 0.4286 0.020 Uiso 1 1 calc R
C10 C 0.2466(3) 1.04872(19) 0.6104(2) 0.0178(4) Uani 1 1 d .
H10 H 0.3165 1.1339 0.6378 0.021 Uiso 1 1 calc R
C11 C 0.1250(3) 1.01865(19) 0.6980(2) 0.0170(4) Uani 1 1 d .
C12 C 0.0169(3) 0.89236(19) 0.6516(2) 0.0171(4) Uani 1 1 d .
H12 H -0.0698 0.8718 0.7060 0.021 Uiso 1 1 calc R
C13 C 0.0345(3) 0.79605(19) 0.5265(2) 0.0175(4) Uani 1 1 d .
H13 H -0.0385 0.7117 0.4963 0.021 Uiso 1 1 calc R
C14 C 0.1120(3) 1.1179(2) 0.8327(2) 0.0280(5) Uani 1 1 d .
H14A H 0.0133 1.1749 0.8278 0.042 Uiso 1 1 calc R
H14B H 0.2357 1.1719 0.8665 0.042 Uiso 1 1 calc R
H14C H 0.0787 1.0718 0.8920 0.042 Uiso 1 1 calc R

loop_
_atom_site_aniso_label
_atom_site_aniso_U_11
_atom_site_aniso_U_22
_atom_site_aniso_U_33
_atom_site_aniso_U_23
_atom_site_aniso_U_13
_atom_site_aniso_U_12
Ru1 0.00947(9) 0.01051(8) 0.01080(10) 0.00435(6) 0.00226(6) 0.00122(5)
Cl1 0.0172(2) 0.0160(2) 0.0168(3) 0.00426(19) -0.0023(2) -0.00230(17)
Cl2 0.0166(2) 0.0177(2) 0.0184(3) 0.00579(19) 0.0078(2) 0.00609(17)
P1 0.0120(2) 0.0112(2) 0.0109(3) 0.00445(19) 0.0022(2) 0.00102(17)
F1 0.0281(7) 0.0330(7) 0.0137(7) 0.0003(5) -0.0002(5) 0.0030(5)
N1 0.0230(9) 0.0152(8) 0.0145(10) 0.0069(7) 0.0060(8) 0.0029(7)
N2 0.0212(9) 0.0132(7) 0.0141(10) 0.0056(7) 0.0022(7) -0.0003(6)
N3 0.0214(9) 0.0151(8) 0.0143(10) 0.0074(7) -0.0004(7) 0.0019(7)
C1 0.0188(10) 0.0154(9) 0.0139(11) 0.0066(8) 0.0048(8) 0.0039(7)
C2 0.0196(10) 0.0135(9) 0.0104(11) 0.0032(8) 0.0004(8) 0.0001(7)
C3 0.0179(10) 0.0179(9) 0.0178(12) 0.0094(8) 0.0005(9) -0.0004(8)
C4 0.0245(11) 0.0132(9) 0.0182(12) 0.0069(8) 0.0040(9) 0.0045(8)
C5 0.0275(11) 0.0167(9) 0.0131(11) 0.0066(8) 0.0021(9) 0.0021(8)
C6 0.0211(10) 0.0180(9) 0.0186(12) 0.0084(8) 0.0051(9) -0.0022(8)
C8 0.0146(10) 0.0221(10) 0.0138(12) 0.0059(8) -0.0030(9) 0.0063(8)
C9 0.0137(10) 0.0250(10) 0.0185(12) 0.0157(9) 0.0012(8) 0.0048(8)
C10 0.0141(10) 0.0162(9) 0.0273(13) 0.0133(9) -0.0015(9) 0.0038(7)
C11 0.0152(10) 0.0190(9) 0.0188(12) 0.0082(8) 0.0003(9) 0.0092(8)
C12 0.0101(9) 0.0241(10) 0.0238(12) 0.0155(9) 0.0034(9) 0.0068(8)
C13 0.0106(9) 0.0184(9) 0.0259(13) 0.0119(9) -0.0030(9) 0.0014(7)
C14 0.0306(12) 0.0264(11) 0.0249(14) 0.0037(10) 0.0071(11) 0.0140(9)

loop_
_atom_type_symbol
_atom_type_description
_atom_type_scat_dispersion_real
_atom_type_scat_dispersion_imag
_atom_type_scat_source
C C 0.0033 0.0016 'International Tables Vol C Tables 4.2.6.8 and 6.1.1.4'
H H 0.0000 0.0000 'International Tables Vol C Tables 4.2.6.8 and 6.1.1.4'
N N 0.0061 0.0033 'International Tables Vol C Tables 4.2.6.8 and 6.1.1.4'
F F 0.0171 0.0103 'International Tables Vol C Tables 4.2.6.8 and 6.1.1.4'
P P 0.1023 0.0942 'International Tables Vol C Tables 4.2.6.8 and 6.1.1.4'
Cl Cl 0.1484 0.1585 'International Tables Vol C Tables 4.2.6.8 and 6.1.1.4'
Ru Ru -1.2594 0.8363 'International Tables Vol C Tables 4.2.6.8 and 6.1.1.4'

loop_
_geom_angle_atom_site_label_1
_geom_angle_atom_site_label_2
_geom_angle_atom_site_label_3
_geom_angle
C12 Ru1 C8 66.94(8)
C12 Ru1 C11 37.91(7)
C8 Ru1 C11 79.86(8)
C12 Ru1 C13 37.74(8)
C8 Ru1 C13 37.10(7)
C11 Ru1 C13 68.62(8)
C12 Ru1 C10 66.97(7)
C8 Ru1 C10 65.71(7)
C11 Ru1 C10 37.67(7)
C13 Ru1 C10 79.06(7)
C12 Ru1 C9 78.63(7)
C8 Ru1 C9 36.88(7)
C11 Ru1 C9 66.90(7)
C13 Ru1 C9 66.87(7)
C10 Ru1 C9 35.74(8)
C12 Ru1 P1 91.18(5)
C8 Ru1 P1 125.55(5)
C11 Ru1 P1 113.15(5)
C13 Ru1 P1 96.17(5)
C10 Ru1 P1 150.25(5)
C9 Ru1 P1 162.21(5)
C12 Ru1 Cl1 124.62(6)
C8 Ru1 Cl1 147.65(5)
C11 Ru1 Cl1 94.03(6)
C13 Ru1 Cl1 162.04(5)
C10 Ru1 Cl1 90.05(6)
C9 Ru1 Cl1 111.60(5)
P1 Ru1 Cl1 86.188(17)
C12 Ru1 Cl2 146.56(6)
C8 Ru1 Cl2 90.15(5)
C11 Ru1 Cl2 164.21(5)
C13 Ru1 Cl2 110.08(5)
C10 Ru1 Cl2 126.78(5)
C9 Ru1 Cl2 97.82(5)
P1 Ru1 Cl2 82.605(17)
Cl1 Ru1 Cl2 87.877(18)
C2 P1 C3 99.46(9)
C2 P1 C1 98.59(9)
C3 P1 C1 98.32(9)
C2 P1 Ru1 115.43(6)
C3 P1 Ru1 120.82(6)
C1 P1 Ru1 119.96(6)
C5 N1 C6 108.59(15)
C5 N1 C1 110.81(15)
C6 N1 C1 111.21(16)
C4 N2 C2 111.06(15)
C4 N2 C6 108.62(16)
C2 N2 C6 110.70(15)
C3 N3 C5 111.08(15)
C3 N3 C4 111.49(16)
C5 N3 C4 108.16(15)
N1 C1 P1 111.52(12)
N1 C1 H1A 109.3
P1 C1 H1A 109.3
N1 C1 H1B 109.3
P1 C1 H1B 109.3
H1A C1 H1B 108.0
N2 C2 P1 111.80(14)
N2 C2 H2A 109.3
P1 C2 H2A 109.3
N2 C2 H2B 109.3
P1 C2 H2B 109.3
H2A C2 H2B 107.9
N3 C3 P1 111.04(13)
N3 C3 H3A 109.4
P1 C3 H3A 109.4
N3 C3 H3B 109.4
P1 C3 H3B 109.4
H3A C3 H3B 108.0
N2 C4 N3 114.68(16)
N2 C4 H4A 108.6
N3 C4 H4A 108.6
N2 C4 H4B 108.6
N3 C4 H4B 108.6
H4A C4 H4B 107.6
N1 C5 N3 114.53(17)
N1 C5 H5A 108.6
N3 C5 H5A 108.6
N1 C5 H5B 108.6
N3 C5 H5B 108.6
H5A C5 H5B 107.6
N1 C6 N2 114.44(15)
N1 C6 H6A 108.7
N2 C6 H6A 108.7
N1 C6 H6B 108.7
N2 C6 H6B 108.7
H6A C6 H6B 107.6
F1 C8 C13 119.12(17)
F1 C8 C9 117.81(17)
C13 C8 C9 123.06(19)
F1 C8 Ru1 127.13(13)
C13 C8 Ru1 72.16(12)
C9 C8 Ru1 75.25(13)
C10 C9 C8 117.97(17)
C10 C9 Ru1 70.69(11)
C8 C9 Ru1 67.87(11)
C10 C9 H9 121.0
C8 C9 H9 121.0
Ru1 C9 H9 133.3
C9 C10 C11 121.89(18)
C9 C10 Ru1 73.56(11)
C11 C10 Ru1 69.26(10)
C9 C10 H10 119.1
C11 C10 H10 119.1
Ru1 C10 H10 131.0
C12 C11 C10 117.46(19)
C12 C11 C14 121.65(18)
C10 C11 C14 120.88(18)
C12 C11 Ru1 70.26(10)
C10 C11 Ru1 73.07(11)
C14 C11 Ru1 127.77(15)
C13 C12 C11 121.93(17)
C13 C12 Ru1 72.26(11)
C11 C12 Ru1 71.82(11)
C13 C12 H12 119.0
C11 C12 H12 119.0
Ru1 C12 H12 129.4
C8 C13 C12 117.47(17)
C8 C13 Ru1 70.74(12)
C12 C13 Ru1 70.00(11)
C8 C13 H13 121.3
C12 C13 H13 121.3
Ru1 C13 H13 130.3
C11 C14 H14A 109.5
C11 C14 H14B 109.5
H14A C14 H14B 109.5
C11 C14 H14C 109.5
H14A C14 H14C 109.5
H14B C14 H14C 109.5

loop_
_geom_bond_atom_site_label_1
_geom_bond_atom_site_label_2
_geom_bond_distance
Ru1 C12 2.1728(19)
Ru1 C8 2.184(2)
Ru1 C11 2.1932(19)
Ru1 C13 2.202(2)
Ru1 C10 2.2434(18)
Ru1 C9 2.2800(19)
Ru1 P1 2.2974(5)
Ru1 Cl1 2.4100(5)
Ru1 Cl2 2.4107(5)
P1 C2 1.8393(19)
P1 C3 1.845(2)
P1 C1 1.8462(18)
F1 C8 1.345(2)
N1 C5 1.466(3)
N1 C6 1.470(2)
N1 C1 1.477(2)
N2 C4 1.464(3)
N2 C2 1.472(2)
N2 C6 1.474(2)
N3 C3 1.474(2)
N3 C5 1.474(3)
N3 C4 1.477(3)
C1 H1A 0.9900
C1 H1B 0.9900
C2 H2A 0.9900
C2 H2B 0.9900
C3 H3A 0.9900
C3 H3B 0.9900
C4 H4A 0.9900
C4 H4B 0.9900
C5 H5A 0.9900
C5 H5B 0.9900
C6 H6A 0.9900
C6 H6B 0.9900
C8 C13 1.396(3)
C8 C9 1.415(3)
C9 C10 1.389(3)
C9 H9 0.9500
C10 C11 1.433(3)
C10 H10 0.9500
C11 C12 1.418(3)
C11 C14 1.497(3)
C12 C13 1.415(3)
C12 H12 0.9500
C13 H13 0.9500
C14 H14A 0.9800
C14 H14B 0.9800
C14 H14C 0.9800

loop_
_geom_torsion_atom_site_label_1
_geom_torsion_atom_site_label_2
_geom_torsion_atom_site_label_3
_geom_torsion_atom_site_label_4
_geom_torsion
C12 Ru1 P1 C2 82.70(9)
C8 Ru1 P1 C2 20.53(10)
C11 Ru1 P1 C2 114.56(9)
C13 Ru1 P1 C2 45.20(9)
C10 Ru1 P1 C2 123.92(13)
C9 Ru1 P1 C2 28.22(18)
Cl1 Ru1 P1 C2 -152.68(7)
Cl2 Ru1 P1 C2 -64.33(7)
C12 Ru1 P1 C3 -157.60(10)
C8 Ru1 P1 C3 140.23(10)
C11 Ru1 P1 C3 -125.74(10)
C13 Ru1 P1 C3 164.90(9)
C10 Ru1 P1 C3 -116.38(13)
C9 Ru1 P1 C3 147.93(18)
Cl1 Ru1 P1 C3 -32.98(8)
Cl2 Ru1 P1 C3 55.37(8)
C12 Ru1 P1 C1 -35.01(10)
C8 Ru1 P1 C1 -97.18(10)
C11 Ru1 P1 C1 -3.16(10)
C13 Ru1 P1 C1 -72.52(10)
C10 Ru1 P1 C1 6.21(14)
C9 Ru1 P1 C1 -89.49(18)
Cl1 Ru1 P1 C1 89.61(8)
Cl2 Ru1 P1 C1 177.96(8)
C5 N1 C1 P1 60.80(19)
C6 N1 C1 P1 -60.09(19)
C2 P1 C1 N1 49.88(16)
C3 P1 C1 N1 -51.07(16)
Ru1 P1 C1 N1 175.92(11)
C4 N2 C2 P1 -59.83(18)
C6 N2 C2 P1 60.92(19)
C3 P1 C2 N2 49.45(15)
C1 P1 C2 N2 -50.55(15)
Ru1 P1 C2 N2 -179.68(11)
C5 N3 C3 P1 -61.15(19)
C4 N3 C3 P1 59.57(18)
C2 P1 C3 N3 -49.12(15)
C1 P1 C3 N3 51.10(15)
Ru1 P1 C3 N3 -176.44(10)
C2 N2 C4 N3 67.4(2)
C6 N2 C4 N3 -54.5(2)
C3 N3 C4 N2 -67.8(2)
C5 N3 C4 N2 54.6(2)
C6 N1 C5 N3 55.09(19)
C1 N1 C5 N3 -67.3(2)
C3 N3 C5 N1 67.9(2)
C4 N3 C5 N1 -54.8(2)
C5 N1 C6 N2 -54.7(2)
C1 N1 C6 N2 67.5(2)
C4 N2 C6 N1 54.5(2)
C2 N2 C6 N1 -67.7(2)
C12 Ru1 C8 F1 -143.90(18)
C11 Ru1 C8 F1 178.75(17)
C13 Ru1 C8 F1 -113.4(2)
C10 Ru1 C8 F1 142.01(18)
C9 Ru1 C8 F1 113.9(2)
P1 Ru1 C8 F1 -69.97(17)
Cl1 Ru1 C8 F1 97.30(17)
Cl2 Ru1 C8 F1 11.04(16)
C12 Ru1 C8 C13 -30.48(11)
C11 Ru1 C8 C13 -67.83(12)
C10 Ru1 C8 C13 -104.56(13)
C9 Ru1 C8 C13 -132.63(17)
P1 Ru1 C8 C13 43.46(13)
Cl1 Ru1 C8 C13 -149.27(10)
Cl2 Ru1 C8 C13 124.46(11)
C12 Ru1 C8 C9 102.15(12)
C11 Ru1 C8 C9 64.80(11)
C13 Ru1 C8 C9 132.63(17)
C10 Ru1 C8 C9 28.07(11)
P1 Ru1 C8 C9 176.09(9)
Cl1 Ru1 C8 C9 -16.64(17)
Cl2 Ru1 C8 C9 -102.90(10)
F1 C8 C9 C10 -176.21(17)
C13 C8 C9 C10 5.0(3)
Ru1 C8 C9 C10 -51.69(17)
F1 C8 C9 Ru1 -124.53(17)
C13 C8 C9 Ru1 56.67(18)
C12 Ru1 C9 C10 66.19(12)
C8 Ru1 C9 C10 132.75(17)
C11 Ru1 C9 C10 28.30(11)
C13 Ru1 C9 C10 103.90(13)
P1 Ru1 C9 C10 122.29(17)
Cl1 Ru1 C9 C10 -56.73(12)
Cl2 Ru1 C9 C10 -147.55(11)
C12 Ru1 C9 C8 -66.56(12)
C11 Ru1 C9 C8 -104.45(12)
C13 Ru1 C9 C8 -28.85(11)
C10 Ru1 C9 C8 -132.75(17)
P1 Ru1 C9 C8 -10.5(2)
Cl1 Ru1 C9 C8 170.51(10)
Cl2 Ru1 C9 C8 79.70(11)
C8 C9 C10 C11 -1.4(3)
Ru1 C9 C10 C11 -51.80(17)
C8 C9 C10 Ru1 50.37(16)
C12 Ru1 C10 C9 -102.94(13)
C8 Ru1 C10 C9 -28.91(11)
C11 Ru1 C10 C9 -134.48(18)
C13 Ru1 C10 C9 -65.40(12)
P1 Ru1 C10 C9 -148.64(10)
Cl1 Ru1 C10 C9 128.97(11)
Cl2 Ru1 C10 C9 41.59(13)
C12 Ru1 C10 C11 31.54(13)
C8 Ru1 C10 C11 105.57(14)
C13 Ru1 C10 C11 69.08(13)
C9 Ru1 C10 C11 134.48(18)
P1 Ru1 C10 C11 -14.16(19)
Cl1 Ru1 C10 C11 -96.55(12)
Cl2 Ru1 C10 C11 176.07(10)
C9 C10 C11 C12 -2.5(3)
Ru1 C10 C11 C12 -56.22(16)
C9 C10 C11 C14 178.04(19)
Ru1 C10 C11 C14 124.33(19)
C9 C10 C11 Ru1 53.71(18)
C8 Ru1 C11 C12 65.29(13)
C13 Ru1 C11 C12 28.43(12)
C10 Ru1 C11 C12 128.41(19)
C9 Ru1 C11 C12 101.47(14)
P1 Ru1 C11 C12 -59.17(13)
Cl1 Ru1 C11 C12 -146.75(12)
Cl2 Ru1 C11 C12 116.77(19)
C12 Ru1 C11 C10 -128.41(19)
C8 Ru1 C11 C10 -63.13(13)
C13 Ru1 C11 C10 -99.99(14)
C9 Ru1 C11 C10 -26.94(12)
P1 Ru1 C11 C10 172.41(11)
Cl1 Ru1 C11 C10 84.84(12)
Cl2 Ru1 C11 C10 -11.6(3)
C12 Ru1 C11 C14 115.3(2)
C8 Ru1 C11 C14 -179.41(19)
C13 Ru1 C11 C14 143.73(19)
C10 Ru1 C11 C14 -116.3(2)
C9 Ru1 C11 C14 -143.2(2)
P1 Ru1 C11 C14 56.13(19)
Cl1 Ru1 C11 C14 -31.45(18)
Cl2 Ru1 C11 C14 -127.9(2)
C10 C11 C12 C13 3.3(3)
C14 C11 C12 C13 -177.28(19)
Ru1 C11 C12 C13 -54.37(17)
C10 C11 C12 Ru1 57.64(16)
C14 C11 C12 Ru1 -122.91(19)
C8 Ru1 C12 C13 29.99(11)
C11 Ru1 C12 C13 133.60(17)
C10 Ru1 C12 C13 102.24(12)
C9 Ru1 C12 C13 66.75(11)
P1 Ru1 C12 C13 -98.57(10)
Cl1 Ru1 C12 C13 175.25(9)
Cl2 Ru1 C12 C13 -20.24(16)
C8 Ru1 C12 C11 -103.61(13)
C13 Ru1 C12 C11 -133.60(17)
C10 Ru1 C12 C11 -31.35(12)
C9 Ru1 C12 C11 -66.85(13)
P1 Ru1 C12 C11 127.84(12)
Cl1 Ru1 C12 C11 41.65(14)
Cl2 Ru1 C12 C11 -153.84(10)
F1 C8 C13 C12 176.97(17)
C9 C8 C13 C12 -4.2(3)
Ru1 C8 C13 C12 53.84(16)
F1 C8 C13 Ru1 123.13(17)
C9 C8 C13 Ru1 -58.09(19)
C11 C12 C13 C8 0.0(3)
Ru1 C12 C13 C8 -54.21(16)
C11 C12 C13 Ru1 54.17(17)
C12 Ru1 C13 C8 130.32(16)
C11 Ru1 C13 C8 101.78(12)
C10 Ru1 C13 C8 63.97(12)
C9 Ru1 C13 C8 28.69(11)
P1 Ru1 C13 C8 -145.74(10)
Cl1 Ru1 C13 C8 117.56(17)
Cl2 Ru1 C13 C8 -61.39(11)
C8 Ru1 C13 C12 -130.32(16)
C11 Ru1 C13 C12 -28.55(11)
C10 Ru1 C13 C12 -66.36(11)
C9 Ru1 C13 C12 -101.63(12)
P1 Ru1 C13 C12 83.93(10)
Cl1 Ru1 C13 C12 -12.8(2)
Cl2 Ru1 C13 C12 168.29(9)
